data_7019302
loop_
_publ_author_name
'Zhou, Wen'
'Chiang, Linus'
'Patrick, Brian O.'
'Storr, Tim'
'Smith, Kevin M.'

_publ_section_title
;
 Cyclopentadienyl chromium diimine and pyridine-imine complexes:
 ligand-based radicals and metal-based redox chemistry.
;
_journal_issue 26
_journal_name_full 'Dalton transactions (Cambridge, England : 2003)'
_journal_page_first 7920
_journal_page_last 7930
_journal_paper_doi 10.1039/c2dt30160a
_journal_volume 41
_journal_year 2012
_chemical_formula_sum 'C29 H32 Cr N2 O'
_chemical_formula_weight 476.57
_chemical_name_systematic
;
?
;
_space_group_IT_number 2
_symmetry_cell_setting triclinic
_symmetry_space_group_name_Hall '-P 1'
_symmetry_space_group_name_H-M 'P -1'
_atom_sites_solution_hydrogens geom
_atom_sites_solution_primary direct
_atom_sites_solution_secondary difmap
_audit_creation_method SHELXL-97
_cell_angle_alpha 89.077(2)
_cell_angle_beta 89.842(2)
_cell_angle_gamma 77.669(2)
_cell_formula_units_Z 2
_cell_length_a 8.2157(7)
_cell_length_b 8.8464(8)
_cell_length_c 16.8445(15)
_cell_measurement_reflns_used 9968
_cell_measurement_temperature 173(2)
_cell_measurement_theta_max 30.168
_cell_measurement_theta_min 2.419
_cell_volume 1195.85(18)
_computing_structure_refinement 'SHELXL-97 (Sheldrick, 2008)'
_diffrn_ambient_temperature 173(2)
_diffrn_measured_fraction_theta_full 0.992
_diffrn_measured_fraction_theta_max 0.992
_diffrn_measurement_device_type 'Bruker X8 APEX II'
_diffrn_measurement_method 'area detector'
_diffrn_radiation_monochromator graphite
_diffrn_radiation_source 'fine-focus sealed tube'
_diffrn_radiation_type MoK\a
_diffrn_radiation_wavelength 0.71073
_diffrn_reflns_av_R_equivalents 0.0325
_diffrn_reflns_av_sigmaI/netI 0.0294
_diffrn_reflns_limit_h_max 11
_diffrn_reflns_limit_h_min -11
_diffrn_reflns_limit_k_max 12
_diffrn_reflns_limit_k_min -12
_diffrn_reflns_limit_l_max 23
_diffrn_reflns_limit_l_min -23
_diffrn_reflns_number 33519
_diffrn_reflns_theta_full 30.19
_diffrn_reflns_theta_max 30.19
_diffrn_reflns_theta_min 2.36
_exptl_absorpt_coefficient_mu 0.503
_exptl_absorpt_correction_T_max 0.927
_exptl_absorpt_correction_T_min 0.877
_exptl_absorpt_correction_type multi-scan
_exptl_crystal_colour black
_exptl_crystal_density_diffrn 1.324
_exptl_crystal_density_method 'not measured'
_exptl_crystal_description prism
_exptl_crystal_F_000 504
_exptl_crystal_size_max 0.200
_exptl_crystal_size_mid 0.200
_exptl_crystal_size_min 0.150
_refine_diff_density_max 0.485
_refine_diff_density_min -0.429
_refine_diff_density_rms 0.061
_refine_ls_extinction_method none
_refine_ls_goodness_of_fit_ref 1.053
_refine_ls_hydrogen_treatment constr
_refine_ls_matrix_type full
_refine_ls_number_parameters 301
_refine_ls_number_reflns 7055
_refine_ls_number_restraints 0
_refine_ls_restrained_S_all 1.053
_refine_ls_R_factor_all 0.0458
_refine_ls_R_factor_gt 0.0337
_refine_ls_shift/su_max 0.002
_refine_ls_shift/su_mean 0.000
_refine_ls_structure_factor_coef Fsqd
_refine_ls_weighting_details 'calc w=1/[\s^2^(Fo^2^)+(0.0370P)^2^+0.6664P] where P=(Fo^2^+2Fc^2^)/3'
_refine_ls_weighting_scheme calc
_refine_ls_wR_factor_gt 0.0811
_refine_ls_wR_factor_ref 0.0867
_reflns_number_gt 5876
_reflns_number_total 7055
_reflns_threshold_expression >2\s(I)
_cod_data_source_file c2dt30160a.txt
_cod_data_source_block mo_ks175_0m
_cod_depositor_comments
;
The following automatic conversions were performed:

'_symmetry_cell_setting' value 'Triclinic' changed to 'triclinic'
according to /home/saulius/struct/CIF-dictionaries/cif_core.dic
dictionary named 'cif_core.dic' version 2.4.1 from
2010-06-29.

'_exptl_absorpt_correction_type' value 'Multi-scan'
changed to 'multi-scan' according to
/home/saulius/struct/CIF-dictionaries/cif_core.dic dictionary named
'cif_core.dic' version 2.4.1 from 2010-06-29.

Automatic conversion script
Id: cif_fix_values 1891 2012-01-12 08:04:46Z andrius 
;
_cod_database_code 7019302

loop_
_symmetry_equiv_pos_as_xyz
'x, y, z'
'-x, -y, -z'

loop_
_atom_site_label
_atom_site_type_symbol
_atom_site_fract_x
_atom_site_fract_y
_atom_site_fract_z
_atom_site_U_iso_or_equiv
_atom_site_adp_type
_atom_site_occupancy
_atom_site_symmetry_multiplicity
_atom_site_calc_flag
_atom_site_refinement_flags
C1 C 0.39862(17) 0.55919(15) 0.79803(8) 0.0133(2) Uani 1 1 d .
H1 H 0.3350 0.6574 0.8129 0.016 Uiso 1 1 calc R
C2 C 0.53754(16) 0.48175(15) 0.84184(8) 0.0124(2) Uani 1 1 d .
C3 C 0.60074(18) 0.53736(16) 0.91098(8) 0.0173(3) Uani 1 1 d .
H3 H 0.5451 0.6327 0.9330 0.021 Uiso 1 1 calc R
C4 C 0.74254(19) 0.45337(17) 0.94610(9) 0.0199(3) Uani 1 1 d .
H4 H 0.7861 0.4895 0.9926 0.024 Uiso 1 1 calc R
C5 C 0.82278(18) 0.31194(17) 0.91187(9) 0.0177(3) Uani 1 1 d .
H5 H 0.9221 0.2527 0.9349 0.021 Uiso 1 1 calc R
C6 C 0.75692(17) 0.26082(16) 0.84559(8) 0.0146(2) Uani 1 1 d .
H6 H 0.8121 0.1654 0.8235 0.018 Uiso 1 1 calc R
C7 C 0.24858(16) 0.57090(14) 0.67644(8) 0.0120(2) Uani 1 1 d .
C8 C 0.09108(17) 0.53599(15) 0.66639(8) 0.0132(2) Uani 1 1 d .
C9 C -0.01110(17) 0.61179(15) 0.60566(8) 0.0148(3) Uani 1 1 d .
H9 H -0.1173 0.5880 0.5980 0.018 Uiso 1 1 calc R
C10 C 0.03773(17) 0.72164(15) 0.55579(8) 0.0144(2) Uani 1 1 d .
C11 C 0.19223(17) 0.75741(15) 0.56906(8) 0.0137(2) Uani 1 1 d .
H11 H 0.2260 0.8336 0.5363 0.016 Uiso 1 1 calc R
C12 C 0.29926(16) 0.68457(15) 0.62914(8) 0.0127(2) Uani 1 1 d .
C13 C 0.03093(18) 0.42599(17) 0.72251(9) 0.0187(3) Uani 1 1 d .
H13A H -0.0816 0.4171 0.7072 0.028 Uiso 1 1 calc R
H13B H 0.0289 0.4651 0.7767 0.028 Uiso 1 1 calc R
H13C H 0.1063 0.3240 0.7202 0.028 Uiso 1 1 calc R
C14 C -0.07638(18) 0.79966(17) 0.49050(9) 0.0185(3) Uani 1 1 d .
H14A H -0.0265 0.8781 0.4639 0.028 Uiso 1 1 calc R
H14B H -0.1842 0.8493 0.5132 0.028 Uiso 1 1 calc R
H14C H -0.0927 0.7224 0.4520 0.028 Uiso 1 1 calc R
C15 C 0.46258(17) 0.73224(16) 0.64246(9) 0.0157(3) Uani 1 1 d .
H15A H 0.5021 0.7682 0.5921 0.024 Uiso 1 1 calc R
H15B H 0.5450 0.6435 0.6630 0.024 Uiso 1 1 calc R
H15C H 0.4467 0.8160 0.6810 0.024 Uiso 1 1 calc R
C16 C 0.34292(16) 0.09029(15) 0.84524(8) 0.0120(2) Uani 1 1 d .
C17 C 0.29503(18) 0.22226(16) 0.90460(8) 0.0172(3) Uani 1 1 d .
H17A H 0.3862 0.2773 0.9088 0.026 Uiso 1 1 calc R
H17B H 0.2743 0.1794 0.9568 0.026 Uiso 1 1 calc R
H17C H 0.1940 0.2943 0.8862 0.026 Uiso 1 1 calc R
C18 C 0.50009(18) -0.02439(17) 0.87492(9) 0.0188(3) Uani 1 1 d .
H18A H 0.5306 -0.1086 0.8370 0.028 Uiso 1 1 calc R
H18B H 0.4776 -0.0671 0.9269 0.028 Uiso 1 1 calc R
H18C H 0.5920 0.0296 0.8798 0.028 Uiso 1 1 calc R
C19 C 0.20160(16) 0.00178(15) 0.83770(8) 0.0126(2) Uani 1 1 d .
C20 C 0.13942(18) -0.06545(16) 0.90379(8) 0.0164(3) Uani 1 1 d .
H20 H 0.1819 -0.0530 0.9551 0.020 Uiso 1 1 calc R
C21 C 0.01620(19) -0.15032(17) 0.89535(9) 0.0191(3) Uani 1 1 d .
H21 H -0.0255 -0.1939 0.9410 0.023 Uiso 1 1 calc R
C22 C -0.04651(18) -0.17196(16) 0.82081(9) 0.0177(3) Uani 1 1 d .
H22 H -0.1300 -0.2305 0.8151 0.021 Uiso 1 1 calc R
C23 C 0.01486(17) -0.10666(15) 0.75488(8) 0.0156(3) Uani 1 1 d .
H23 H -0.0264 -0.1212 0.7036 0.019 Uiso 1 1 calc R
C24 C 0.13662(17) -0.01980(15) 0.76333(8) 0.0136(2) Uani 1 1 d .
H24 H 0.1760 0.0255 0.7176 0.016 Uiso 1 1 calc R
C25 C 0.73267(17) 0.18825(16) 0.64587(8) 0.0159(3) Uani 1 1 d .
H25 H 0.8409 0.1775 0.6679 0.019 Uiso 1 1 calc R
C26 C 0.63853(17) 0.07250(16) 0.64443(8) 0.0148(3) Uani 1 1 d .
H26 H 0.6714 -0.0294 0.6660 0.018 Uiso 1 1 calc R
C27 C 0.48572(17) 0.13539(16) 0.60505(8) 0.0151(3) Uani 1 1 d .
H27 H 0.3987 0.0826 0.5953 0.018 Uiso 1 1 calc R
C28 C 0.48576(18) 0.28968(16) 0.58304(8) 0.0170(3) Uani 1 1 d .
H28 H 0.3989 0.3590 0.5557 0.020 Uiso 1 1 calc R
C29 C 0.63795(18) 0.32357(17) 0.60871(8) 0.0174(3) Uani 1 1 d .
H29 H 0.6707 0.4197 0.6022 0.021 Uiso 1 1 calc R
N001 N 0.36170(14) 0.48540(12) 0.73392(7) 0.0114(2) Uani 1 1 d .
N002 N 0.61523(14) 0.34112(13) 0.80977(7) 0.0115(2) Uani 1 1 d .
O001 O 0.37256(13) 0.14716(11) 0.76969(6) 0.01574(19) Uani 1 1 d .
Cr01 Cr 0.49696(3) 0.27497(2) 0.718100(12) 0.01006(6) Uani 1 1 d .

loop_
_atom_site_aniso_label
_atom_site_aniso_U_11
_atom_site_aniso_U_22
_atom_site_aniso_U_33
_atom_site_aniso_U_23
_atom_site_aniso_U_13
_atom_site_aniso_U_12
C1 0.0147(6) 0.0106(5) 0.0144(6) -0.0008(4) -0.0009(5) -0.0022(5)
C2 0.0140(6) 0.0109(5) 0.0127(6) -0.0001(4) -0.0003(4) -0.0038(5)
C3 0.0230(7) 0.0144(6) 0.0147(6) -0.0027(5) -0.0025(5) -0.0040(5)
C4 0.0228(7) 0.0218(7) 0.0161(7) -0.0020(5) -0.0064(5) -0.0067(6)
C5 0.0156(6) 0.0200(7) 0.0171(7) 0.0021(5) -0.0046(5) -0.0028(5)
C6 0.0131(6) 0.0151(6) 0.0150(6) 0.0001(5) -0.0004(5) -0.0016(5)
C7 0.0128(6) 0.0096(5) 0.0128(6) -0.0003(4) -0.0026(4) -0.0004(4)
C8 0.0137(6) 0.0098(5) 0.0161(6) 0.0000(5) -0.0021(5) -0.0028(5)
C9 0.0132(6) 0.0133(6) 0.0180(6) -0.0011(5) -0.0044(5) -0.0030(5)
C10 0.0166(6) 0.0129(6) 0.0127(6) -0.0020(5) -0.0030(5) -0.0005(5)
C11 0.0169(6) 0.0114(6) 0.0122(6) 0.0001(4) 0.0005(5) -0.0016(5)
C12 0.0137(6) 0.0100(5) 0.0142(6) -0.0010(4) -0.0003(4) -0.0025(5)
C13 0.0155(6) 0.0171(6) 0.0250(7) 0.0063(5) -0.0032(5) -0.0069(5)
C14 0.0190(7) 0.0186(6) 0.0162(7) 0.0008(5) -0.0059(5) -0.0006(5)
C15 0.0136(6) 0.0145(6) 0.0196(7) 0.0025(5) -0.0011(5) -0.0048(5)
C16 0.0128(6) 0.0120(6) 0.0117(6) 0.0005(4) -0.0001(4) -0.0035(5)
C17 0.0198(7) 0.0164(6) 0.0169(6) -0.0037(5) 0.0023(5) -0.0071(5)
C18 0.0156(6) 0.0173(6) 0.0237(7) 0.0039(5) -0.0036(5) -0.0041(5)
C19 0.0116(6) 0.0099(5) 0.0160(6) 0.0001(4) 0.0008(4) -0.0013(4)
C20 0.0180(6) 0.0178(6) 0.0141(6) 0.0001(5) 0.0003(5) -0.0058(5)
C21 0.0199(7) 0.0199(7) 0.0188(7) 0.0022(5) 0.0033(5) -0.0076(5)
C22 0.0149(6) 0.0155(6) 0.0237(7) -0.0028(5) 0.0011(5) -0.0054(5)
C23 0.0152(6) 0.0130(6) 0.0178(6) -0.0029(5) -0.0019(5) -0.0006(5)
C24 0.0145(6) 0.0109(6) 0.0146(6) -0.0009(5) 0.0007(5) -0.0009(5)
C25 0.0130(6) 0.0195(6) 0.0153(6) -0.0042(5) 0.0022(5) -0.0035(5)
C26 0.0156(6) 0.0133(6) 0.0148(6) -0.0023(5) 0.0000(5) -0.0009(5)
C27 0.0160(6) 0.0167(6) 0.0130(6) -0.0032(5) -0.0012(5) -0.0038(5)
C28 0.0215(7) 0.0173(6) 0.0108(6) -0.0005(5) -0.0005(5) -0.0015(5)
C29 0.0230(7) 0.0165(6) 0.0142(6) -0.0013(5) 0.0050(5) -0.0078(5)
N001 0.0107(5) 0.0103(5) 0.0133(5) 0.0011(4) -0.0015(4) -0.0027(4)
N002 0.0112(5) 0.0108(5) 0.0126(5) -0.0002(4) -0.0012(4) -0.0029(4)
O001 0.0196(5) 0.0171(5) 0.0128(5) 0.0019(4) 0.0004(4) -0.0092(4)
Cr01 0.01117(10) 0.00907(9) 0.01006(10) -0.00025(7) -0.00111(7) -0.00240(7)

loop_
_atom_type_symbol
_atom_type_description
_atom_type_scat_dispersion_real
_atom_type_scat_dispersion_imag
_atom_type_scat_source
C C 0.0033 0.0016 'International Tables Vol C Tables 4.2.6.8 and 6.1.1.4'
H H 0.0000 0.0000 'International Tables Vol C Tables 4.2.6.8 and 6.1.1.4'
N N 0.0061 0.0033 'International Tables Vol C Tables 4.2.6.8 and 6.1.1.4'
O O 0.0106 0.0060 'International Tables Vol C Tables 4.2.6.8 and 6.1.1.4'
Cr Cr 0.3209 0.6236 'International Tables Vol C Tables 4.2.6.8 and 6.1.1.4'

loop_
_geom_angle_atom_site_label_1
_geom_angle_atom_site_label_2
_geom_angle_atom_site_label_3
_geom_angle
N001 C1 C2 115.54(12)
N001 C1 H1 122.2
C2 C1 H1 122.2
N002 C2 C1 113.47(11)
N002 C2 C3 120.87(12)
C1 C2 C3 125.65(12)
C4 C3 C2 119.82(13)
C4 C3 H3 120.1
C2 C3 H3 120.1
C3 C4 C5 118.82(13)
C3 C4 H4 120.6
C5 C4 H4 120.6
C6 C5 C4 119.75(13)
C6 C5 H5 120.1
C4 C5 H5 120.1
N002 C6 C5 122.75(13)
N002 C6 H6 118.6
C5 C6 H6 118.6
C12 C7 C8 121.02(11)
C12 C7 N001 119.42(12)
C8 C7 N001 119.52(11)
C9 C8 C7 118.36(12)
C9 C8 C13 120.89(12)
C7 C8 C13 120.67(12)
C8 C9 C10 122.06(13)
C8 C9 H9 119.0
C10 C9 H9 119.0
C11 C10 C9 118.12(12)
C11 C10 C14 121.69(12)
C9 C10 C14 120.18(13)
C10 C11 C12 121.97(12)
C10 C11 H11 119.0
C12 C11 H11 119.0
C11 C12 C7 118.38(12)
C11 C12 C15 119.51(12)
C7 C12 C15 122.10(12)
C8 C13 H13A 109.5
C8 C13 H13B 109.5
H13A C13 H13B 109.5
C8 C13 H13C 109.5
H13A C13 H13C 109.5
H13B C13 H13C 109.5
C10 C14 H14A 109.5
C10 C14 H14B 109.5
H14A C14 H14B 109.5
C10 C14 H14C 109.5
H14A C14 H14C 109.5
H14B C14 H14C 109.5
C12 C15 H15A 109.5
C12 C15 H15B 109.5
H15A C15 H15B 109.5
C12 C15 H15C 109.5
H15A C15 H15C 109.5
H15B C15 H15C 109.5
O001 C16 C17 111.16(11)
O001 C16 C19 107.87(10)
C17 C16 C19 110.46(11)
O001 C16 C18 109.65(11)
C17 C16 C18 109.49(11)
C19 C16 C18 108.15(11)
C16 C17 H17A 109.5
C16 C17 H17B 109.5
H17A C17 H17B 109.5
C16 C17 H17C 109.5
H17A C17 H17C 109.5
H17B C17 H17C 109.5
C16 C18 H18A 109.5
C16 C18 H18B 109.5
H18A C18 H18B 109.5
C16 C18 H18C 109.5
H18A C18 H18C 109.5
H18B C18 H18C 109.5
C24 C19 C20 117.81(13)
C24 C19 C16 120.36(12)
C20 C19 C16 121.76(12)
C21 C20 C19 120.91(13)
C21 C20 H20 119.5
C19 C20 H20 119.5
C22 C21 C20 120.68(13)
C22 C21 H21 119.7
C20 C21 H21 119.7
C23 C22 C21 118.91(13)
C23 C22 H22 120.5
C21 C22 H22 120.5
C22 C23 C24 120.50(13)
C22 C23 H23 119.7
C24 C23 H23 119.7
C23 C24 C19 121.18(12)
C23 C24 H24 119.4
C19 C24 H24 119.4
C26 C25 C29 108.22(12)
C26 C25 Cr01 72.68(8)
C29 C25 Cr01 70.91(8)
C26 C25 H25 125.9
C29 C25 H25 125.9
Cr01 C25 H25 122.2
C25 C26 C27 107.80(12)
C25 C26 Cr01 71.45(8)
C27 C26 Cr01 72.07(8)
C25 C26 H26 126.1
C27 C26 H26 126.1
Cr01 C26 H26 122.1
C28 C27 C26 108.10(12)
C28 C27 Cr01 71.25(8)
C26 C27 Cr01 71.89(8)
C28 C27 H27 125.9
C26 C27 H27 125.9
Cr01 C27 H27 122.6
C27 C28 C29 108.11(12)
C27 C28 Cr01 72.90(8)
C29 C28 Cr01 71.03(8)
C27 C28 H28 125.9
C29 C28 H28 125.9
Cr01 C28 H28 121.8
C28 C29 C25 107.75(12)
C28 C29 Cr01 72.56(8)
C25 C29 Cr01 72.68(8)
C28 C29 H29 126.1
C25 C29 H29 126.1
Cr01 C29 H29 120.4
C1 N001 C7 118.46(11)
C1 N001 Cr01 116.10(9)
C7 N001 Cr01 124.67(9)
C6 N002 C2 117.96(11)
C6 N002 Cr01 127.21(9)
C2 N002 Cr01 114.75(8)
C16 O001 Cr01 141.39(9)
O001 Cr01 N001 103.35(5)
O001 Cr01 N002 100.75(4)
N001 Cr01 N002 79.53(5)
O001 Cr01 C29 147.93(5)
N001 Cr01 C29 98.59(5)
N002 Cr01 C29 106.05(5)
O001 Cr01 C28 117.65(5)
N001 Cr01 C28 94.97(5)
N002 Cr01 C28 141.34(5)
C29 Cr01 C28 36.41(5)
O001 Cr01 C25 124.84(5)
N001 Cr01 C25 131.53(5)
N002 Cr01 C25 94.91(5)
C29 Cr01 C25 36.41(5)
C28 Cr01 C25 60.32(5)
O001 Cr01 C26 91.70(5)
N001 Cr01 C26 154.96(5)
N002 Cr01 C26 117.60(5)
C29 Cr01 C26 60.39(5)
C28 Cr01 C26 60.11(5)
C25 Cr01 C26 35.87(5)
O001 Cr01 C27 88.01(5)
N001 Cr01 C27 123.46(5)
N002 Cr01 C27 153.09(5)
C29 Cr01 C27 60.26(5)
C28 Cr01 C27 35.85(5)
C25 Cr01 C27 59.92(5)
C26 Cr01 C27 36.03(5)

loop_
_geom_bond_atom_site_label_1
_geom_bond_atom_site_label_2
_geom_bond_distance
C1 N001 1.3393(17)
C1 C2 1.4039(18)
C1 H1 0.9500
C2 N002 1.3884(17)
C2 C3 1.4137(19)
C3 C4 1.371(2)
C3 H3 0.9500
C4 C5 1.415(2)
C4 H4 0.9500
C5 C6 1.3667(19)
C5 H5 0.9500
C6 N002 1.3641(16)
C6 H6 0.9500
C7 C12 1.4037(18)
C7 C8 1.4042(18)
C7 N001 1.4333(16)
C8 C9 1.3939(18)
C8 C13 1.5026(19)
C9 C10 1.3963(19)
C9 H9 0.9500
C10 C11 1.3917(19)
C10 C14 1.5065(18)
C11 C12 1.3979(18)
C11 H11 0.9500
C12 C15 1.5083(19)
C13 H13A 0.9800
C13 H13B 0.9800
C13 H13C 0.9800
C14 H14A 0.9800
C14 H14B 0.9800
C14 H14C 0.9800
C15 H15A 0.9800
C15 H15B 0.9800
C15 H15C 0.9800
C16 O001 1.4006(15)
C16 C17 1.5353(19)
C16 C19 1.5393(18)
C16 C18 1.5409(18)
C17 H17A 0.9800
C17 H17B 0.9800
C17 H17C 0.9800
C18 H18A 0.9800
C18 H18B 0.9800
C18 H18C 0.9800
C19 C24 1.3949(19)
C19 C20 1.3998(19)
C20 C21 1.392(2)
C20 H20 0.9500
C21 C22 1.390(2)
C21 H21 0.9500
C22 C23 1.386(2)
C22 H22 0.9500
C23 C24 1.3943(19)
C23 H23 0.9500
C24 H24 0.9500
C25 C26 1.409(2)
C25 C29 1.418(2)
C25 Cr01 2.2807(14)
C25 H25 0.9500
C26 C27 1.4214(19)
C26 Cr01 2.2966(14)
C26 H26 0.9500
C27 C28 1.4087(19)
C27 Cr01 2.2990(14)
C27 H27 0.9500
C28 C29 1.417(2)
C28 Cr01 2.2776(14)
C28 H28 0.9500
C29 Cr01 2.2577(14)
C29 H29 0.9500
N001 Cr01 1.9754(11)
N002 Cr01 1.9877(11)
O001 Cr01 1.8802(10)

loop_
_geom_torsion_atom_site_label_1
_geom_torsion_atom_site_label_2
_geom_torsion_atom_site_label_3
_geom_torsion_atom_site_label_4
_geom_torsion
N001 C1 C2 N002 1.03(17)
N001 C1 C2 C3 179.40(13)
N002 C2 C3 C4 1.4(2)
C1 C2 C3 C4 -176.88(14)
C2 C3 C4 C5 0.1(2)
C3 C4 C5 C6 -0.9(2)
C4 C5 C6 N002 0.3(2)
C12 C7 C8 C9 3.0(2)
N001 C7 C8 C9 -174.74(12)
C12 C7 C8 C13 -173.78(13)
N001 C7 C8 C13 8.48(19)
C7 C8 C9 C10 -0.8(2)
C13 C8 C9 C10 175.98(13)
C8 C9 C10 C11 -1.4(2)
C8 C9 C10 C14 179.50(13)
C9 C10 C11 C12 1.4(2)
C14 C10 C11 C12 -179.49(13)
C10 C11 C12 C7 0.7(2)
C10 C11 C12 C15 -177.89(12)
C8 C7 C12 C11 -2.98(19)
N001 C7 C12 C11 174.77(12)
C8 C7 C12 C15 175.61(12)
N001 C7 C12 C15 -6.64(19)
O001 C16 C19 C24 4.87(16)
C17 C16 C19 C24 126.55(13)
C18 C16 C19 C24 -113.65(13)
O001 C16 C19 C20 -178.11(12)
C17 C16 C19 C20 -56.43(16)
C18 C16 C19 C20 63.37(16)
C24 C19 C20 C21 -0.3(2)
C16 C19 C20 C21 -177.40(12)
C19 C20 C21 C22 0.8(2)
C20 C21 C22 C23 -0.4(2)
C21 C22 C23 C24 -0.5(2)
C22 C23 C24 C19 1.0(2)
C20 C19 C24 C23 -0.60(19)
C16 C19 C24 C23 176.54(12)
C29 C25 C26 C27 0.94(16)
Cr01 C25 C26 C27 63.34(9)
C29 C25 C26 Cr01 -62.40(10)
C25 C26 C27 C28 -0.50(15)
Cr01 C26 C27 C28 62.44(10)
C25 C26 C27 Cr01 -62.93(10)
C26 C27 C28 C29 -0.13(16)
Cr01 C27 C28 C29 62.72(10)
C26 C27 C28 Cr01 -62.85(10)
C27 C28 C29 C25 0.71(16)
Cr01 C28 C29 C25 64.64(10)
C27 C28 C29 Cr01 -63.93(10)
C26 C25 C29 C28 -1.02(16)
Cr01 C25 C29 C28 -64.56(10)
C26 C25 C29 Cr01 63.54(10)
C2 C1 N001 C7 -165.44(12)
C2 C1 N001 Cr01 4.96(15)
C12 C7 N001 C1 69.88(16)
C8 C7 N001 C1 -112.34(14)
C12 C7 N001 Cr01 -99.63(13)
C8 C7 N001 Cr01 78.16(15)
C5 C6 N002 C2 1.1(2)
C5 C6 N002 Cr01 -175.51(11)
C1 C2 N002 C6 176.52(12)
C3 C2 N002 C6 -1.95(19)
C1 C2 N002 Cr01 -6.45(14)
C3 C2 N002 Cr01 175.09(10)
C17 C16 O001 Cr01 52.24(18)
C19 C16 O001 Cr01 173.48(10)
C18 C16 O001 Cr01 -68.97(17)
C16 O001 Cr01 N001 -82.23(14)
C16 O001 Cr01 N002 -0.57(14)
C16 O001 Cr01 C29 145.85(13)
C16 O001 Cr01 C28 174.77(13)
C16 O001 Cr01 C25 103.22(14)
C16 O001 Cr01 C26 117.95(14)
C16 O001 Cr01 C27 153.80(14)
C1 N001 Cr01 O001 92.15(10)
C7 N001 Cr01 O001 -98.13(10)
C1 N001 Cr01 N002 -6.55(9)
C7 N001 Cr01 N002 163.18(11)
C1 N001 Cr01 C29 -111.40(10)
C7 N001 Cr01 C29 58.32(11)
C1 N001 Cr01 C28 -147.90(10)
C7 N001 Cr01 C28 21.83(11)
C1 N001 Cr01 C25 -93.84(11)
C7 N001 Cr01 C25 75.89(12)
C1 N001 Cr01 C26 -142.40(12)
C7 N001 Cr01 C26 27.32(18)
C1 N001 Cr01 C27 -171.30(9)
C7 N001 Cr01 C27 -1.57(12)
C6 N002 Cr01 O001 81.94(11)
C2 N002 Cr01 O001 -94.77(9)
C6 N002 Cr01 N001 -176.29(12)
C2 N002 Cr01 N001 7.00(9)
C6 N002 Cr01 C29 -80.27(12)
C2 N002 Cr01 C29 103.02(10)
C6 N002 Cr01 C28 -91.44(13)
C2 N002 Cr01 C28 91.84(11)
C6 N002 Cr01 C25 -44.93(12)
C2 N002 Cr01 C25 138.36(9)
C6 N002 Cr01 C26 -15.72(13)
C2 N002 Cr01 C26 167.57(9)
C6 N002 Cr01 C27 -25.28(18)
C2 N002 Cr01 C27 158.01(10)
C28 C29 Cr01 O001 46.21(13)
C25 C29 Cr01 O001 -69.44(13)
C28 C29 Cr01 N001 -86.72(9)
C25 C29 Cr01 N001 157.63(8)
C28 C29 Cr01 N002 -168.23(8)
C25 C29 Cr01 N002 76.13(9)
C25 C29 Cr01 C28 -115.65(12)
C28 C29 Cr01 C25 115.65(12)
C28 C29 Cr01 C26 78.76(9)
C25 C29 Cr01 C26 -36.89(8)
C28 C29 Cr01 C27 37.05(8)
C25 C29 Cr01 C27 -78.60(9)
C27 C28 Cr01 O001 -37.65(10)
C29 C28 Cr01 O001 -154.37(8)
C27 C28 Cr01 N001 -145.54(8)
C29 C28 Cr01 N001 97.74(9)
C27 C28 Cr01 N002 135.01(9)
C29 C28 Cr01 N002 18.29(12)
C27 C28 Cr01 C29 116.72(12)
C27 C28 Cr01 C25 78.70(9)
C29 C28 Cr01 C25 -38.02(8)
C27 C28 Cr01 C26 37.14(8)
C29 C28 Cr01 C26 -79.58(9)
C29 C28 Cr01 C27 -116.72(12)
C26 C25 Cr01 O001 25.69(10)
C29 C25 Cr01 O001 142.73(8)
C26 C25 Cr01 N001 -147.20(8)
C29 C25 Cr01 N001 -30.17(11)
C26 C25 Cr01 N002 132.43(8)
C29 C25 Cr01 N002 -110.54(9)
C26 C25 Cr01 C29 -117.03(12)
C26 C25 Cr01 C28 -79.02(9)
C29 C25 Cr01 C28 38.01(8)
C29 C25 Cr01 C26 117.03(12)
C26 C25 Cr01 C27 -37.44(8)
C29 C25 Cr01 C27 79.59(9)
C25 C26 Cr01 O001 -159.15(8)
C27 C26 Cr01 O001 84.27(8)
C25 C26 Cr01 N001 73.32(14)
C27 C26 Cr01 N001 -43.26(15)
C25 C26 Cr01 N002 -56.08(9)
C27 C26 Cr01 N002 -172.66(8)
C25 C26 Cr01 C29 37.46(8)
C27 C26 Cr01 C29 -79.12(9)
C25 C26 Cr01 C28 79.63(9)
C27 C26 Cr01 C28 -36.95(8)
C27 C26 Cr01 C25 -116.58(12)
C25 C26 Cr01 C27 116.58(12)
C28 C27 Cr01 O001 147.22(9)
C26 C27 Cr01 O001 -95.63(8)
C28 C27 Cr01 N001 42.50(10)
C26 C27 Cr01 N001 159.65(8)
C28 C27 Cr01 N002 -102.66(12)
C26 C27 Cr01 N002 14.49(15)
C28 C27 Cr01 C29 -37.63(8)
C26 C27 Cr01 C29 79.52(9)
C26 C27 Cr01 C28 117.15(12)
C28 C27 Cr01 C25 -79.88(9)
C26 C27 Cr01 C25 37.26(8)
C28 C27 Cr01 C26 -117.15(12)
